data_4124605
loop_
_publ_author_name
'Alam, Rauful'
'Vollgraff, Tobias'
'Eriksson, Lars'
'Szab\'o, K\'alm\'an J'

_publ_section_title
;
 Synthesis of Adjacent Quaternary Stereocenters by Catalytic Asymmetric
 Allylboration.
;
_journal_issue 35
_journal_name_full 'Journal of the American Chemical Society'
_journal_page_first 11262
_journal_page_last 11265
_journal_paper_doi 10.1021/jacs.5b07498
_journal_volume 137
_journal_year 2015
_chemical_absolute_configuration ad
_chemical_formula_moiety 'C19 H28 O3 S'
_chemical_formula_sum 'C19 H28 O3 S'
_chemical_formula_weight 336.47
_space_group_crystal_system triclinic
_space_group_IT_number 1
_space_group_name_Hall 'P 1'
_space_group_name_H-M_alt 'P 1'
_symmetry_space_group_name_Hall 'P 1'
_symmetry_space_group_name_H-M 'P 1'
_atom_sites_solution_hydrogens geom
_audit_creation_method 'Manual editiong of the cif output from SHELXL-2014/7'
_cell_angle_alpha 92.691(4)
_cell_angle_beta 96.952(5)
_cell_angle_gamma 106.391(5)
_cell_formula_units_Z 2
_cell_length_a 6.1460(6)
_cell_length_b 10.9394(12)
_cell_length_c 15.1016(16)
_cell_measurement_reflns_used 5436
_cell_measurement_temperature 295(2)
_cell_measurement_theta_max 21.90
_cell_measurement_theta_min 2.47
_cell_volume 963.39(18)
_computing_cell_refinement 'Saint in Apex-2'
_computing_data_collection Apex-2
_computing_data_reduction 'Saint in Apex-2'
_computing_structure_refinement 'SHELXL-2014/7 (Sheldrick, 2014)'
_computing_structure_solution Shelxs
_diffrn_ambient_temperature 295(2)
_diffrn_detector_area_resol_mean 10
_diffrn_measured_fraction_theta_full 0.998
_diffrn_measured_fraction_theta_max 0.998
_diffrn_measurement_device_type 'Bruker D8 Advance with Photon detector'
_diffrn_measurement_method '\w scans and \f scans'
_diffrn_radiation_type MoK\a
_diffrn_radiation_wavelength 0.71073
_diffrn_reflns_av_R_equivalents 0.0740
_diffrn_reflns_av_unetI/netI 0.0611
_diffrn_reflns_laue_measured_fraction_full 0.998
_diffrn_reflns_laue_measured_fraction_max 0.998
_diffrn_reflns_limit_h_max 7
_diffrn_reflns_limit_h_min -7
_diffrn_reflns_limit_k_max 13
_diffrn_reflns_limit_k_min -13
_diffrn_reflns_limit_l_max 17
_diffrn_reflns_limit_l_min -17
_diffrn_reflns_number 24785
_diffrn_reflns_point_group_measured_fraction_full 0.985
_diffrn_reflns_point_group_measured_fraction_max 0.985
_diffrn_reflns_theta_full 25.022
_diffrn_reflns_theta_max 25.022
_diffrn_reflns_theta_min 2.280
_diffrn_source 'sealed microfocus tube'
_exptl_absorpt_coefficient_mu 0.180
_exptl_absorpt_correction_T_max 0.7452
_exptl_absorpt_correction_T_min 0.6635
_exptl_absorpt_correction_type multi-scan
_exptl_absorpt_process_details 'SADABS 2014/4'
_exptl_crystal_colour colourless
_exptl_crystal_density_diffrn 1.160
_exptl_crystal_description prism
_exptl_crystal_F_000 364
_exptl_crystal_size_max 0.20
_exptl_crystal_size_mid 0.10
_exptl_crystal_size_min 0.02
_refine_diff_density_max 0.235
_refine_diff_density_min -0.190
_refine_diff_density_rms 0.040
_refine_ls_abs_structure_details
;
 Flack x determined using 1789 quotients [(I+)-(I-)]/[(I+)+(I-)]
 (Parsons, Flack and Wagner, Acta Cryst. B69 (2013) 249-259).
;
_refine_ls_abs_structure_Flack 0.04(3)
_refine_ls_extinction_method none
_refine_ls_goodness_of_fit_ref 1.013
_refine_ls_hydrogen_treatment constr
_refine_ls_matrix_type full
_refine_ls_number_parameters 427
_refine_ls_number_reflns 6703
_refine_ls_number_restraints 3
_refine_ls_restrained_S_all 1.013
_refine_ls_R_factor_all 0.0895
_refine_ls_R_factor_gt 0.0508
_refine_ls_shift/su_max 0.000
_refine_ls_shift/su_mean 0.000
_refine_ls_structure_factor_coef Fsqd
_refine_ls_weighting_details 'w=1/[\s^2^(Fo^2^)+(0.0499P)^2^+0.2934P] where P=(Fo^2^+2Fc^2^)/3'
_refine_ls_weighting_scheme calc
_refine_ls_wR_factor_gt 0.1060
_refine_ls_wR_factor_ref 0.1218
_reflns_Friedel_coverage 0.973
_reflns_friedel_fraction_full 0.971
_reflns_friedel_fraction_max 0.971
_reflns_number_gt 4703
_reflns_number_total 6703
_reflns_threshold_expression 'I > 2\s(I)'
_cod_data_source_file ja5b07498_si_001.cif
_cod_data_source_block r
_cod_original_cell_volume 963.40(18)
_cod_database_code 4124605
_shelx_shelxl_version_number 2014/7
_shelx_space_group_comment
;
The symmetry employed for this shelxl refinement is uniquely defined
by the following loop, which should always be used as a source of
symmetry information in preference to the above space-group names.
They are only intended as comments.
;

loop_
_space_group_symop_operation_xyz
'x, y, z'

loop_
_atom_site_label
_atom_site_type_symbol
_atom_site_fract_x
_atom_site_fract_y
_atom_site_fract_z
_atom_site_U_iso_or_equiv
_atom_site_adp_type
_atom_site_occupancy
_atom_site_site_symmetry_order
_atom_site_calc_flag
_atom_site_refinement_flags_posn
_atom_site_refinement_flags_adp
S1 S 0.8812(2) 0.71553(12) 0.72020(9) 0.0460(4) Uani 1 1 d . .
O2 O 0.9229(8) 0.7290(4) 0.6295(3) 0.0661(13) Uani 1 1 d . .
O3 O 0.6757(8) 0.7360(4) 0.7433(3) 0.0656(12) Uani 1 1 d . .
C4 C 1.1133(12) 0.8225(6) 0.7892(5) 0.069(2) Uani 1 1 d . .
H4A H 1.1180 0.9087 0.7775 0.104 Uiso 1 1 calc R U
H4B H 1.2532 0.8067 0.7771 0.104 Uiso 1 1 calc R U
H4C H 1.0959 0.8108 0.8508 0.104 Uiso 1 1 calc R U
C5 C 0.8883(10) 0.5624(5) 0.7481(4) 0.0412(14) Uani 1 1 d . .
C6 C 0.6802(10) 0.4684(6) 0.7414(5) 0.0597(17) Uani 1 1 d . .
H6 H 0.5444 0.4878 0.7238 0.072 Uiso 1 1 calc R U
C7 C 0.6757(10) 0.3460(5) 0.7608(4) 0.0576(17) Uani 1 1 d . .
H7 H 0.5348 0.2839 0.7562 0.069 Uiso 1 1 calc R U
C8 C 0.8705(9) 0.3125(5) 0.7865(3) 0.0397(13) Uani 1 1 d . .
C9 C 1.0766(9) 0.4078(5) 0.7913(4) 0.0484(14) Uani 1 1 d . .
H9 H 1.2126 0.3881 0.8081 0.058 Uiso 1 1 calc R U
C10 C 1.0858(10) 0.5305(5) 0.7720(4) 0.0497(14) Uani 1 1 d . .
H10 H 1.2269 0.5921 0.7752 0.060 Uiso 1 1 calc R U
C11 C 0.8648(9) 0.1767(5) 0.8078(4) 0.0430(13) Uani 1 1 d . .
C12 C 0.6777(11) 0.0792(6) 0.7447(4) 0.0585(17) Uani 1 1 d . .
H12A H 0.6912 0.0992 0.6840 0.088 Uiso 1 1 calc R U
H12B H 0.5304 0.0818 0.7585 0.088 Uiso 1 1 calc R U
H12C H 0.6933 -0.0048 0.7519 0.088 Uiso 1 1 calc R U
O13 O 1.0817(6) 0.1561(4) 0.7964(2) 0.0504(10) Uani 1 1 d . .
H13 H 1.1004 0.1603 0.7436 0.076 Uiso 1 1 calc R U
C14 C 0.8449(10) 0.1569(5) 0.9097(4) 0.0438(14) Uani 1 1 d . .
C15 C 0.6154(12) 0.1710(7) 0.9315(5) 0.078(2) Uani 1 1 d . .
H15A H 0.6064 0.1614 0.9939 0.117 Uiso 1 1 calc R U
H15B H 0.4921 0.1063 0.8963 0.117 Uiso 1 1 calc R U
H15C H 0.6040 0.2540 0.9179 0.117 Uiso 1 1 calc R U
C16 C 1.0434(12) 0.2541(6) 0.9664(4) 0.0681(19) Uani 1 1 d . .
H16 H 1.1869 0.2465 0.9585 0.082 Uiso 1 1 calc R U
C17 C 1.0475(17) 0.3448(7) 1.0233(5) 0.102(3) Uani 1 1 d . .
H17A H 0.9113 0.3590 1.0353 0.122 Uiso 1 1 calc R U
H17B H 1.1868 0.3968 1.0530 0.122 Uiso 1 1 calc R U
C18 C 0.8676(12) 0.0245(5) 0.9298(4) 0.0595(16) Uani 1 1 d . .
H18A H 0.7549 -0.0389 0.8880 0.071 Uiso 1 1 calc R U
H18B H 1.0177 0.0212 0.9180 0.071 Uiso 1 1 calc R U
C19 C 0.8384(16) -0.0145(7) 1.0242(5) 0.085(2) Uani 1 1 d . .
H19A H 0.9370 0.0526 1.0675 0.102 Uiso 1 1 calc R U
H19B H 0.6812 -0.0255 1.0340 0.102 Uiso 1 1 calc R U
C20 C 0.8976(15) -0.1368(8) 1.0377(4) 0.086(2) Uani 1 1 d . .
H20 H 1.0499 -0.1277 1.0595 0.103 Uiso 1 1 calc R U
C21 C 0.7649(16) -0.2542(8) 1.0229(5) 0.076(2) Uani 1 1 d . .
C22 C 0.5168(19) -0.2797(11) 0.9920(8) 0.148(5) Uani 1 1 d . .
H22A H 0.4887 -0.2039 0.9699 0.222 Uiso 1 1 calc R U
H22B H 0.4325 -0.3039 1.0411 0.222 Uiso 1 1 calc R U
H22C H 0.4686 -0.3477 0.9450 0.222 Uiso 1 1 calc R U
C23 C 0.849(2) -0.3673(9) 1.0349(8) 0.145(4) Uani 1 1 d . .
H23A H 1.0101 -0.3398 1.0556 0.217 Uiso 1 1 calc R U
H23B H 0.8200 -0.4179 0.9787 0.217 Uiso 1 1 calc R U
H23C H 0.7698 -0.4176 1.0781 0.217 Uiso 1 1 calc R U
S101 S 0.2341(3) 0.18544(12) 0.53538(10) 0.0539(5) Uani 1 1 d . .
O102 O 0.4177(10) 0.1376(4) 0.5162(4) 0.0947(19) Uani 1 1 d . .
O103 O 0.1744(9) 0.1771(4) 0.6233(3) 0.0777(15) Uani 1 1 d . .
C104 C -0.0098(15) 0.1080(7) 0.4623(5) 0.094(3) Uani 1 1 d . .
H10A H -0.0527 0.0183 0.4706 0.141 Uiso 1 1 calc R U
H10B H 0.0197 0.1201 0.4018 0.141 Uiso 1 1 calc R U
H10C H -0.1320 0.1424 0.4737 0.141 Uiso 1 1 calc R U
C105 C 0.3000(10) 0.3466(5) 0.5113(4) 0.0416(14) Uani 1 1 d . .
C106 C 0.4909(10) 0.3985(5) 0.4713(4) 0.0498(15) Uani 1 1 d . .
H106 H 0.5821 0.3480 0.4562 0.060 Uiso 1 1 calc R U
C107 C 0.5467(10) 0.5241(5) 0.4537(4) 0.0478(14) Uani 1 1 d . .
H107 H 0.6780 0.5586 0.4278 0.057 Uiso 1 1 calc R U
C108 C 0.4122(9) 0.6010(5) 0.4737(4) 0.0419(13) Uani 1 1 d . .
C109 C 0.2186(9) 0.5469(5) 0.5149(4) 0.0485(15) Uani 1 1 d . .
H109 H 0.1264 0.5969 0.5298 0.058 Uiso 1 1 calc R U
C110 C 0.1640(10) 0.4215(5) 0.5335(4) 0.0515(15) Uani 1 1 d . .
H110 H 0.0357 0.3867 0.5611 0.062 Uiso 1 1 calc R U
C111 C 0.4798(9) 0.7411(5) 0.4540(3) 0.0413(13) Uani 1 1 d . .
C112 C 0.4078(11) 0.8234(6) 0.5230(4) 0.0576(17) Uani 1 1 d . .
H11A H 0.4704 0.8109 0.5821 0.086 Uiso 1 1 calc R U
H11B H 0.2437 0.7992 0.5179 0.086 Uiso 1 1 calc R U
H11C H 0.4642 0.9119 0.5123 0.086 Uiso 1 1 calc R U
O113 O 0.7261(6) 0.7855(3) 0.4606(2) 0.0464(9) Uani 1 1 d . .
H113 H 0.7835 0.7685 0.5086 0.070 Uiso 1 1 calc R U
C114 C 0.3904(9) 0.7585(5) 0.3544(4) 0.0430(14) Uani 1 1 d . .
C115 C 0.1301(10) 0.7186(8) 0.3388(5) 0.075(2) Uani 1 1 d . .
H11D H 0.0778 0.7247 0.2771 0.113 Uiso 1 1 calc R U
H11E H 0.0759 0.7739 0.3761 0.113 Uiso 1 1 calc R U
H11F H 0.0721 0.6319 0.3534 0.113 Uiso 1 1 calc R U
C116 C 0.4823(11) 0.6792(6) 0.2915(4) 0.0575(17) Uani 1 1 d . .
H116 H 0.6408 0.7009 0.2945 0.069 Uiso 1 1 calc R U
C117 C 0.3664(17) 0.5850(8) 0.2342(5) 0.099(3) Uani 1 1 d . .
H11G H 0.2073 0.5589 0.2282 0.119 Uiso 1 1 calc R U
H11H H 0.4422 0.5432 0.1990 0.119 Uiso 1 1 calc R U
C118 C 0.4884(11) 0.8987(5) 0.3351(4) 0.0579(16) Uani 1 1 d . .
H11I H 0.4414 0.9515 0.3779 0.069 Uiso 1 1 calc R U
H11J H 0.6541 0.9201 0.3468 0.069 Uiso 1 1 calc R U
C119 C 0.4247(14) 0.9365(7) 0.2423(5) 0.078(2) Uani 1 1 d . .
H11K H 0.4446 0.8756 0.1976 0.094 Uiso 1 1 calc R U
H11L H 0.2649 0.9350 0.2342 0.094 Uiso 1 1 calc R U
C120 C 0.5730(14) 1.0690(7) 0.2301(5) 0.082(2) Uani 1 1 d . .
H120 H 0.7229 1.0754 0.2214 0.099 Uiso 1 1 calc R U
C121 C 0.5167(15) 1.1754(7) 0.2304(4) 0.072(2) Uani 1 1 d . .
C122 C 0.2899(17) 1.1890(10) 0.2396(7) 0.116(3) Uani 1 1 d . .
H12D H 0.2213 1.2082 0.1834 0.174 Uiso 1 1 calc R U
H12E H 0.3050 1.2572 0.2844 0.174 Uiso 1 1 calc R U
H12F H 0.1947 1.1107 0.2570 0.174 Uiso 1 1 calc R U
C123 C 0.6865(18) 1.3006(8) 0.2222(7) 0.124(4) Uani 1 1 d . .
H12G H 0.6909 1.3593 0.2721 0.186 Uiso 1 1 calc R U
H12H H 0.6427 1.3343 0.1675 0.186 Uiso 1 1 calc R U
H12I H 0.8353 1.2887 0.2218 0.186 Uiso 1 1 calc R U

loop_
_atom_site_aniso_label
_atom_site_aniso_U_11
_atom_site_aniso_U_22
_atom_site_aniso_U_33
_atom_site_aniso_U_23
_atom_site_aniso_U_13
_atom_site_aniso_U_12
S1 0.0463(10) 0.0397(8) 0.0544(10) 0.0095(7) 0.0063(7) 0.0159(7)
O2 0.085(4) 0.070(3) 0.054(3) 0.021(2) 0.016(2) 0.036(3)
O3 0.060(3) 0.054(3) 0.096(3) 0.017(2) 0.025(2) 0.030(2)
C4 0.073(5) 0.046(4) 0.078(5) -0.004(3) -0.008(4) 0.008(3)
C5 0.035(3) 0.043(3) 0.045(3) 0.005(3) 0.004(3) 0.011(3)
C6 0.039(4) 0.049(4) 0.089(5) 0.013(3) -0.006(3) 0.015(3)
C7 0.036(4) 0.038(3) 0.093(5) 0.017(3) -0.006(3) 0.007(3)
C8 0.039(3) 0.038(3) 0.042(3) 0.004(2) 0.004(2) 0.012(3)
C9 0.032(3) 0.046(3) 0.070(4) 0.014(3) 0.007(3) 0.014(3)
C10 0.033(3) 0.040(3) 0.074(4) 0.004(3) 0.007(3) 0.006(3)
C11 0.043(4) 0.039(3) 0.050(3) 0.006(2) 0.008(3) 0.016(3)
C12 0.063(4) 0.039(3) 0.067(4) 0.007(3) -0.008(3) 0.009(3)
O13 0.053(3) 0.058(2) 0.050(2) 0.013(2) 0.0128(19) 0.029(2)
C14 0.044(4) 0.039(3) 0.049(4) 0.007(3) 0.009(3) 0.012(3)
C15 0.071(5) 0.088(5) 0.093(6) 0.024(4) 0.041(4) 0.037(4)
C16 0.080(5) 0.064(4) 0.057(4) 0.005(3) 0.008(3) 0.017(4)
C17 0.150(9) 0.066(5) 0.079(5) -0.014(4) 0.010(5) 0.020(5)
C18 0.075(5) 0.051(4) 0.054(4) 0.008(3) 0.018(3) 0.017(3)
C19 0.131(7) 0.062(5) 0.063(5) 0.020(4) 0.019(4) 0.027(5)
C20 0.103(7) 0.093(6) 0.063(4) 0.027(4) 0.000(4) 0.033(5)
C21 0.093(6) 0.067(5) 0.072(5) 0.025(4) 0.018(4) 0.025(5)
C22 0.105(9) 0.133(9) 0.179(12) 0.057(8) -0.023(7) 0.001(7)
C23 0.197(12) 0.098(7) 0.170(10) 0.071(7) 0.051(9) 0.072(8)
S101 0.0722(12) 0.0344(8) 0.0507(10) 0.0066(7) 0.0095(8) 0.0074(8)
O102 0.114(5) 0.051(3) 0.142(5) 0.031(3) 0.055(4) 0.041(3)
O103 0.108(4) 0.069(3) 0.051(3) 0.020(2) 0.021(3) 0.013(3)
C104 0.112(7) 0.045(4) 0.091(6) 0.012(4) -0.019(5) -0.020(4)
C105 0.043(4) 0.031(3) 0.048(3) 0.003(3) 0.006(3) 0.005(3)
C106 0.052(4) 0.037(3) 0.063(4) 0.003(3) 0.013(3) 0.016(3)
C107 0.045(4) 0.036(3) 0.067(4) 0.008(3) 0.018(3) 0.012(3)
C108 0.037(3) 0.032(3) 0.056(4) 0.003(3) 0.009(3) 0.008(3)
C109 0.040(3) 0.039(3) 0.071(4) 0.004(3) 0.024(3) 0.012(3)
C110 0.052(4) 0.046(4) 0.057(4) 0.005(3) 0.023(3) 0.010(3)
C111 0.037(3) 0.032(3) 0.052(3) 0.002(2) 0.005(2) 0.007(2)
C112 0.079(5) 0.040(4) 0.058(4) 0.001(3) 0.019(3) 0.021(3)
O113 0.038(2) 0.045(2) 0.049(2) 0.0094(17) -0.0001(16) 0.0039(18)
C114 0.031(3) 0.047(3) 0.052(4) 0.000(3) 0.001(3) 0.016(3)
C115 0.035(4) 0.103(6) 0.084(5) 0.006(4) -0.004(3) 0.019(4)
C116 0.055(4) 0.065(4) 0.053(4) -0.007(3) 0.000(3) 0.023(3)
C117 0.132(8) 0.085(6) 0.083(5) -0.019(4) -0.006(5) 0.050(6)
C118 0.069(4) 0.047(4) 0.055(4) 0.008(3) 0.003(3) 0.016(3)
C119 0.097(6) 0.076(5) 0.067(5) 0.018(4) 0.002(4) 0.037(5)
C120 0.096(6) 0.087(6) 0.076(5) 0.037(4) 0.031(4) 0.034(5)
C121 0.106(6) 0.075(5) 0.052(4) 0.027(3) 0.024(4) 0.046(5)
C122 0.120(8) 0.139(9) 0.110(7) 0.005(6) 0.011(6) 0.072(7)
C123 0.148(9) 0.081(6) 0.155(9) 0.043(6) 0.063(7) 0.029(6)

loop_
_atom_type_symbol
_atom_type_description
_atom_type_scat_dispersion_real
_atom_type_scat_dispersion_imag
_atom_type_scat_source
C C 0.0033 0.0016 'International Tables Vol C Tables 4.2.6.8 and 6.1.1.4'
H H 0.0000 0.0000 'International Tables Vol C Tables 4.2.6.8 and 6.1.1.4'
O O 0.0106 0.0060 'International Tables Vol C Tables 4.2.6.8 and 6.1.1.4'
S S 0.1246 0.1234 'International Tables Vol C Tables 4.2.6.8 and 6.1.1.4'

loop_
_geom_angle_atom_site_label_1
_geom_angle_atom_site_label_2
_geom_angle_atom_site_label_3
_geom_angle
O3 S1 O2 117.5(3)
O3 S1 C4 108.2(3)
O2 S1 C4 107.6(3)
O3 S1 C5 108.6(3)
O2 S1 C5 108.8(3)
C4 S1 C5 105.4(3)
S1 C4 H4A 109.5
S1 C4 H4B 109.5
H4A C4 H4B 109.5
S1 C4 H4C 109.5
H4A C4 H4C 109.5
H4B C4 H4C 109.5
C10 C5 C6 119.0(5)
C10 C5 S1 123.9(5)
C6 C5 S1 117.1(4)
C7 C6 C5 119.7(5)
C7 C6 H6 120.2
C5 C6 H6 120.2
C8 C7 C6 122.4(6)
C8 C7 H7 118.8
C6 C7 H7 118.8
C7 C8 C9 116.8(5)
C7 C8 C11 122.3(5)
C9 C8 C11 120.9(5)
C10 C9 C8 121.9(5)
C10 C9 H9 119.0
C8 C9 H9 119.0
C5 C10 C9 120.2(5)
C5 C10 H10 119.9
C9 C10 H10 119.9
O13 C11 C12 108.3(4)
O13 C11 C8 109.3(5)
C12 C11 C8 110.5(5)
O13 C11 C14 103.9(4)
C12 C11 C14 112.9(5)
C8 C11 C14 111.6(4)
C11 C12 H12A 109.5
C11 C12 H12B 109.5
H12A C12 H12B 109.5
C11 C12 H12C 109.5
H12A C12 H12C 109.5
H12B C12 H12C 109.5
C11 O13 H13 109.5
C16 C14 C15 111.0(5)
C16 C14 C18 106.8(5)
C15 C14 C18 110.8(5)
C16 C14 C11 108.8(5)
C15 C14 C11 109.9(5)
C18 C14 C11 109.5(4)
C14 C15 H15A 109.5
C14 C15 H15B 109.5
H15A C15 H15B 109.5
C14 C15 H15C 109.5
H15A C15 H15C 109.5
H15B C15 H15C 109.5
C17 C16 C14 130.9(8)
C17 C16 H16 114.6
C14 C16 H16 114.6
C16 C17 H17A 120.0
C16 C17 H17B 120.0
H17A C17 H17B 120.0
C19 C18 C14 116.8(5)
C19 C18 H18A 108.1
C14 C18 H18A 108.1
C19 C18 H18B 108.1
C14 C18 H18B 108.1
H18A C18 H18B 107.3
C20 C19 C18 110.7(6)
C20 C19 H19A 109.5
C18 C19 H19A 109.5
C20 C19 H19B 109.5
C18 C19 H19B 109.5
H19A C19 H19B 108.1
C21 C20 C19 128.9(8)
C21 C20 H20 115.5
C19 C20 H20 115.5
C20 C21 C23 123.4(9)
C20 C21 C22 120.1(8)
C23 C21 C22 116.5(9)
C21 C22 H22A 109.5
C21 C22 H22B 109.5
H22A C22 H22B 109.5
C21 C22 H22C 109.5
H22A C22 H22C 109.5
H22B C22 H22C 109.5
C21 C23 H23A 109.5
C21 C23 H23B 109.5
H23A C23 H23B 109.5
C21 C23 H23C 109.5
H23A C23 H23C 109.5
H23B C23 H23C 109.5
O103 S101 O102 117.7(3)
O103 S101 C104 107.2(4)
O102 S101 C104 109.5(4)
O103 S101 C105 108.5(3)
O102 S101 C105 108.2(3)
C104 S101 C105 105.1(3)
S101 C104 H10A 109.5
S101 C104 H10B 109.5
H10A C104 H10B 109.5
S101 C104 H10C 109.5
H10A C104 H10C 109.5
H10B C104 H10C 109.5
C106 C105 C110 120.0(5)
C106 C105 S101 119.4(4)
C110 C105 S101 120.6(4)
C107 C106 C105 120.1(5)
C107 C106 H106 120.0
C105 C106 H106 120.0
C106 C107 C108 121.4(5)
C106 C107 H107 119.3
C108 C107 H107 119.3
C107 C108 C109 117.9(5)
C107 C108 C111 120.2(5)
C109 C108 C111 121.9(5)
C110 C109 C108 120.8(5)
C110 C109 H109 119.6
C108 C109 H109 119.6
C109 C110 C105 119.9(5)
C109 C110 H110 120.1
C105 C110 H110 120.1
O113 C111 C108 108.1(4)
O113 C111 C112 107.5(4)
C108 C111 C112 111.1(4)
O113 C111 C114 104.8(4)
C108 C111 C114 111.8(4)
C112 C111 C114 113.1(4)
C111 C112 H11A 109.5
C111 C112 H11B 109.5
H11A C112 H11B 109.5
C111 C112 H11C 109.5
H11A C112 H11C 109.5
H11B C112 H11C 109.5
C111 O113 H113 109.5
C116 C114 C115 110.9(5)
C116 C114 C118 106.6(5)
C115 C114 C118 110.7(5)
C116 C114 C111 108.9(4)
C115 C114 C111 110.3(5)
C118 C114 C111 109.4(4)
C114 C115 H11D 109.5
C114 C115 H11E 109.5
H11D C115 H11E 109.5
C114 C115 H11F 109.5
H11D C115 H11F 109.5
H11E C115 H11F 109.5
C117 C116 C114 127.7(7)
C117 C116 H116 116.2
C114 C116 H116 116.2
C116 C117 H11G 120.0
C116 C117 H11H 120.0
H11G C117 H11H 120.0
C119 C118 C114 118.2(5)
C119 C118 H11I 107.8
C114 C118 H11I 107.8
C119 C118 H11J 107.8
C114 C118 H11J 107.8
H11I C118 H11J 107.1
C120 C119 C118 110.4(6)
C120 C119 H11K 109.6
C118 C119 H11K 109.6
C120 C119 H11L 109.6
C118 C119 H11L 109.6
H11K C119 H11L 108.1
C121 C120 C119 128.0(8)
C121 C120 H120 116.0
C119 C120 H120 116.0
C120 C121 C122 126.2(8)
C120 C121 C123 121.8(8)
C122 C121 C123 112.0(8)
C121 C122 H12D 109.5
C121 C122 H12E 109.5
H12D C122 H12E 109.5
C121 C122 H12F 109.5
H12D C122 H12F 109.5
H12E C122 H12F 109.5
C121 C123 H12G 109.5
C121 C123 H12H 109.5
H12G C123 H12H 109.5
C121 C123 H12I 109.5
H12G C123 H12I 109.5
H12H C123 H12I 109.5

loop_
_geom_bond_atom_site_label_1
_geom_bond_atom_site_label_2
_geom_bond_distance
S1 O3 1.423(4)
S1 O2 1.430(4)
S1 C4 1.753(7)
S1 C5 1.758(6)
C4 H4A 0.9600
C4 H4B 0.9600
C4 H4C 0.9600
C5 C10 1.368(7)
C5 C6 1.386(8)
C6 C7 1.377(8)
C6 H6 0.9300
C7 C8 1.367(7)
C7 H7 0.9300
C8 C9 1.386(7)
C8 C11 1.527(7)
C9 C10 1.374(8)
C9 H9 0.9300
C10 H10 0.9300
C11 O13 1.441(6)
C11 C12 1.522(8)
C11 C14 1.579(7)
C12 H12A 0.9600
C12 H12B 0.9600
C12 H12C 0.9600
O13 H13 0.8200
C14 C16 1.511(9)
C14 C15 1.533(8)
C14 C18 1.535(8)
C15 H15A 0.9600
C15 H15B 0.9600
C15 H15C 0.9600
C16 C17 1.274(9)
C16 H16 0.9300
C17 H17A 0.9300
C17 H17B 0.9300
C18 C19 1.524(9)
C18 H18A 0.9700
C18 H18B 0.9700
C19 C20 1.498(10)
C19 H19A 0.9700
C19 H19B 0.9700
C20 C21 1.305(10)
C20 H20 0.9300
C21 C23 1.478(11)
C21 C22 1.482(12)
C22 H22A 0.9600
C22 H22B 0.9600
C22 H22C 0.9600
C23 H23A 0.9600
C23 H23B 0.9600
C23 H23C 0.9600
S101 O103 1.420(4)
S101 O102 1.425(5)
S101 C104 1.726(8)
S101 C105 1.760(5)
C104 H10A 0.9600
C104 H10B 0.9600
C104 H10C 0.9600
C105 C106 1.375(8)
C105 C110 1.382(7)
C106 C107 1.366(7)
C106 H106 0.9300
C107 C108 1.383(7)
C107 H107 0.9300
C108 C109 1.404(7)
C108 C111 1.524(7)
C109 C110 1.369(7)
C109 H109 0.9300
C110 H110 0.9300
C111 O113 1.443(6)
C111 C112 1.531(7)
C111 C114 1.577(7)
C112 H11A 0.9600
C112 H11B 0.9600
C112 H11C 0.9600
O113 H113 0.8200
C114 C116 1.517(8)
C114 C115 1.520(8)
C114 C118 1.537(8)
C115 H11D 0.9600
C115 H11E 0.9600
C115 H11F 0.9600
C116 C117 1.292(9)
C116 H116 0.9300
C117 H11G 0.9300
C117 H11H 0.9300
C118 C119 1.517(9)
C118 H11I 0.9700
C118 H11J 0.9700
C119 C120 1.512(10)
C119 H11K 0.9700
C119 H11L 0.9700
C120 C121 1.304(10)
C120 H120 0.9300
C121 C122 1.466(11)
C121 C123 1.490(12)
C122 H12D 0.9600
C122 H12E 0.9600
C122 H12F 0.9600
C123 H12G 0.9600
C123 H12H 0.9600
C123 H12I 0.9600

loop_
_geom_torsion_atom_site_label_1
_geom_torsion_atom_site_label_2
_geom_torsion_atom_site_label_3
_geom_torsion_atom_site_label_4
_geom_torsion
O3 S1 C5 C10 -150.6(5)
O2 S1 C5 C10 80.4(6)
C4 S1 C5 C10 -34.8(6)
O3 S1 C5 C6 32.3(6)
O2 S1 C5 C6 -96.7(5)
C4 S1 C5 C6 148.1(5)
C10 C5 C6 C7 1.5(9)
S1 C5 C6 C7 178.8(5)
C5 C6 C7 C8 -0.2(10)
C6 C7 C8 C9 -0.8(9)
C6 C7 C8 C11 -179.9(6)
C7 C8 C9 C10 0.6(8)
C11 C8 C9 C10 179.7(5)
C6 C5 C10 C9 -1.8(9)
S1 C5 C10 C9 -178.8(5)
C8 C9 C10 C5 0.7(9)
C7 C8 C11 O13 156.4(5)
C9 C8 C11 O13 -22.7(7)
C7 C8 C11 C12 37.3(7)
C9 C8 C11 C12 -141.8(6)
C7 C8 C11 C14 -89.3(6)
C9 C8 C11 C14 91.7(6)
O13 C11 C14 C16 60.4(5)
C12 C11 C14 C16 177.5(5)
C8 C11 C14 C16 -57.2(6)
O13 C11 C14 C15 -177.9(5)
C12 C11 C14 C15 -60.8(6)
C8 C11 C14 C15 64.5(6)
O13 C11 C14 C18 -55.9(6)
C12 C11 C14 C18 61.2(6)
C8 C11 C14 C18 -173.5(5)
C15 C14 C16 C17 -3.7(10)
C18 C14 C16 C17 -124.6(8)
C11 C14 C16 C17 117.4(8)
C16 C14 C18 C19 65.9(7)
C15 C14 C18 C19 -55.1(8)
C11 C14 C18 C19 -176.5(6)
C14 C18 C19 C20 -172.0(6)
C18 C19 C20 C21 -89.6(10)
C19 C20 C21 C23 176.8(8)
C19 C20 C21 C22 -2.8(14)
O103 S101 C105 C106 135.2(5)
O102 S101 C105 C106 6.5(6)
C104 S101 C105 C106 -110.4(6)
O103 S101 C105 C110 -43.8(6)
O102 S101 C105 C110 -172.5(5)
C104 S101 C105 C110 70.7(6)
C110 C105 C106 C107 0.2(9)
S101 C105 C106 C107 -178.8(4)
C105 C106 C107 C108 -1.3(9)
C106 C107 C108 C109 1.6(8)
C106 C107 C108 C111 179.5(5)
C107 C108 C109 C110 -0.8(8)
C111 C108 C109 C110 -178.7(5)
C108 C109 C110 C105 -0.2(9)
C106 C105 C110 C109 0.6(8)
S101 C105 C110 C109 179.5(4)
C107 C108 C111 O113 -29.6(6)
C109 C108 C111 O113 148.3(5)
C107 C108 C111 C112 -147.3(5)
C109 C108 C111 C112 30.5(7)
C107 C108 C111 C114 85.2(6)
C109 C108 C111 C114 -96.9(6)
O113 C111 C114 C116 59.9(5)
C108 C111 C114 C116 -56.9(6)
C112 C111 C114 C116 176.7(5)
O113 C111 C114 C115 -178.2(5)
C108 C111 C114 C115 64.9(6)
C112 C111 C114 C115 -61.4(6)
O113 C111 C114 C118 -56.2(5)
C108 C111 C114 C118 -173.0(5)
C112 C111 C114 C118 60.6(6)
C115 C114 C116 C117 -3.4(10)
C118 C114 C116 C117 -124.0(8)
C111 C114 C116 C117 118.1(7)
C116 C114 C118 C119 62.1(7)
C115 C114 C118 C119 -58.5(7)
C111 C114 C118 C119 179.7(5)
C114 C118 C119 C120 -168.4(6)
C118 C119 C120 C121 -104.9(9)
C119 C120 C121 C122 -2.4(12)
C119 C120 C121 C123 176.7(7)
